data_1501501
loop_
_publ_author_name
'Singh, Akhilesh Kumar'
'Pandey, Dhananjai'
'Zaharko, Oksana'

_publ_section_title
;
 Powder neutron diffraction study of phase transitions in and a phase
 diagram of (1-x)[Pb(Mg1/3Nb2/3)O3]-xPbTiO3
;
_journal_name_full
;
Physical Review B
;
_journal_page_first 1
_journal_page_last 18
_journal_paper_doi 10.1103/PhysRev.74.1
_journal_volume 74
_journal_year 2006
_chemical_formula_structural '[Pb(Mg1/3Nb2/3)O3]0.71-[PbTiO3]0.29'
_chemical_formula_sum 'Mg0.237 Nb0.473 O3 Pb Ti0.29'
_space_group_IT_number 8
_symmetry_cell_setting monoclinic
_symmetry_space_group_name_Hall 'C -2y'
_symmetry_space_group_name_H-M 'C 1 m 1'
_cell_angle_alpha 90
_cell_angle_beta 90.125(8)
_cell_angle_gamma 90
_cell_formula_units_Z 2
_cell_length_a 5.6968(3)
_cell_length_b 5.6820(4)
_cell_length_c 4.0132(3)
_cell_volume 129.904(15)
_diffrn_ambient_temperature 300
_journal_article_reference 024101
_journal_pages_number 18
_cod_data_source_file PMN0_29PT_Cm_DC30.cif
_cod_data_source_block chateigner_
_cod_original_formula_sum 'Pb1 Mg0.237 Nb0.473 Ti0.29 O3'
_cod_database_code 1501501

loop_
_symmetry_equiv_pos_as_xyz
'x, -y, z'
'x, y, z'
'x+1/2, -y+1/2, z'
'x+1/2, y+1/2, z'

loop_
_atom_site_aniso_label
_atom_site_aniso_type_symbol
_atom_site_aniso_B_11
_atom_site_aniso_B_22
_atom_site_aniso_B_33
_atom_site_aniso_B_12
_atom_site_aniso_B_13
_atom_site_aniso_B_23
Pb1 Pb2+ 0.0070(8) 0.030(2) 0.051(3) 0. 0. 0.

loop_
_atom_site_label
_atom_site_type_symbol
_atom_site_symmetry_multiplicity
_atom_site_Wyckoff_symbol
_atom_site_fract_x
_atom_site_fract_y
_atom_site_fract_z
_atom_site_occupancy
_atom_site_attached_hydrogens
_atom_site_B_iso_or_equiv
Pb1 Pb2+ 2 a 0. 0. 0. 1. 0 0
Ti1 Ti4+ 2 a 0.530(1) 0. 0.500(6) 0.29 0 0.63(6)
Nb1 Nb5+ 2 a 0.530(1) 0. 0.500(6) 0.473 0 0.63(6)
Mg1 Mg2+ 2 a 0.530(1) 0. 0.500(6) 0.237 0 0.63(6)
O1 O2- 2 a 0.536(1) 0. -0.009(5) 1. 0 1.0(1)
O2 O2- 4 b 0.295(1) 0.258(1) 0.481(4) 1. 0 1.42(7)

loop_
_atom_type_symbol
_atom_type_oxidation_number
Mg2+ 2
Nb5+ 5
O2- -2
Pb2+ 2
Ti4+ 4
